data_7210065
loop_
_publ_author_name
'Hutin, Marie'
'Yvon, Carine'
'Yan, Jun'
'Macdonell, Andrew'
'Long, De-Liang'
'Cronin, Leroy'

_publ_section_title
;
 Programming the assembly of carboxylic acid-functionalised hybrid
 polyoxometalates
;
_journal_issue 22
_journal_name_full CrystEngComm
_journal_page_first 4422
_journal_paper_doi 10.1039/c3ce26816k
_journal_volume 15
_journal_year 2013
_chemical_formula_sum 'C78 H146 Mn Mo6 N7 O32'
_chemical_formula_weight 2324.60
_chemical_name_systematic
;
?
;
_space_group_IT_number 53
_symmetry_cell_setting orthorhombic
_symmetry_space_group_name_Hall '-P 2ac 2'
_symmetry_space_group_name_H-M 'P m n a'
_atom_sites_solution_hydrogens geom
_atom_sites_solution_primary direct
_atom_sites_solution_secondary difmap
_audit_creation_method SHELXL-97
_cell_angle_alpha 90.00
_cell_angle_beta 90.00
_cell_angle_gamma 90.00
_cell_formula_units_Z 2
_cell_length_a 23.8498(6)
_cell_length_b 14.5730(3)
_cell_length_c 15.4775(4)
_cell_measurement_reflns_used 15240
_cell_measurement_temperature 150(2)
_cell_measurement_theta_max 25.9
_cell_measurement_theta_min 2.87
_cell_volume 5379.4(2)
_computing_cell_refinement
;
CrysAlisPro, Agilent Technologies,
Version 1.171.35.19 (release 27-10-2011 CrysAlis171 .NET)
(compiled Oct 27 2011,15:02:11)
;
_computing_data_collection
;
CrysAlisPro, Agilent Technologies,
Version 1.171.35.19 (release 27-10-2011 CrysAlis171 .NET)
(compiled Oct 27 2011,15:02:11)
;
_computing_data_reduction
;
CrysAlisPro, Agilent Technologies,
Version 1.171.35.19 (release 27-10-2011 CrysAlis171 .NET)
(compiled Oct 27 2011,15:02:11)
;
_computing_molecular_graphics diamond3
_computing_publication_material WinGX
_computing_structure_refinement 'SHELXL-97 (Sheldrick, 2008)'
_computing_structure_solution 'SHELXS-97 (Sheldrick, 2008)'
_diffrn_ambient_temperature 150(2)
_diffrn_measured_fraction_theta_full 0.997
_diffrn_measured_fraction_theta_max 0.997
_diffrn_measurement_device_type 'Oxford Gemini Ultra CCD'
_diffrn_measurement_method '\w & \p scans'
_diffrn_radiation_monochromator graphite
_diffrn_radiation_source 'fine-focus sealed tube'
_diffrn_radiation_type MoK\a
_diffrn_radiation_wavelength 0.71073
_diffrn_reflns_av_R_equivalents 0.0413
_diffrn_reflns_av_sigmaI/netI 0.0237
_diffrn_reflns_limit_h_max 29
_diffrn_reflns_limit_h_min -29
_diffrn_reflns_limit_k_max 17
_diffrn_reflns_limit_k_min -17
_diffrn_reflns_limit_l_max 19
_diffrn_reflns_limit_l_min -19
_diffrn_reflns_number 43374
_diffrn_reflns_theta_full 26.00
_diffrn_reflns_theta_max 26.00
_diffrn_reflns_theta_min 2.88
_diffrn_standards_decay_% none
_exptl_absorpt_coefficient_mu 0.862
_exptl_absorpt_correction_T_max 0.80
_exptl_absorpt_correction_T_min 0.69
_exptl_absorpt_correction_type analytical
_exptl_absorpt_process_details
;
CrysAlisPro, Agilent Technologies,
Version 1.171.35.19 (release 27-10-2011 CrysAlis171 .NET)
(compiled Oct 27 2011,15:02:11)
Analytical numeric absorption correction using a multifaceted crystal
model based on expressions derived by R.C. Clark & J.S. Reid.
(Clark, R. C. & Reid, J. S. (1995). Acta Cryst. A51, 887-897)
;
_exptl_crystal_colour orange
_exptl_crystal_density_diffrn 1.435
_exptl_crystal_density_meas ?
_exptl_crystal_density_method 'not measured'
_exptl_crystal_description block
_exptl_crystal_F_000 2392
_exptl_crystal_size_max 0.32
_exptl_crystal_size_mid 0.24
_exptl_crystal_size_min 0.18
_refine_diff_density_max 1.11
_refine_diff_density_min -1.01
_refine_diff_density_rms 0.16
_refine_ls_extinction_coef none
_refine_ls_extinction_method none
_refine_ls_goodness_of_fit_ref 1.086
_refine_ls_hydrogen_treatment constr
_refine_ls_matrix_type full
_refine_ls_number_parameters 249
_refine_ls_number_reflns 5414
_refine_ls_number_restraints 16
_refine_ls_restrained_S_all 1.089
_refine_ls_R_factor_all 0.0812
_refine_ls_R_factor_gt 0.0672
_refine_ls_shift/su_max 0.006
_refine_ls_shift/su_mean 0.000
_refine_ls_structure_factor_coef Fsqd
_refine_ls_weighting_details 'calc w=1/[\s^2^(Fo^2^)+(0.1180P)^2^+29.3874P] where P=(Fo^2^+2Fc^2^)/3'
_refine_ls_weighting_scheme calc
_refine_ls_wR_factor_gt 0.2065
_refine_ls_wR_factor_ref 0.2248
_reflns_number_gt 4383
_reflns_number_total 5414
_reflns_threshold_expression >2\s(I)
_cod_data_source_file c3ce26816k.txt
_cod_data_source_block mh1172
_cod_depositor_comments
;
The following automatic conversions were performed:

'_symmetry_cell_setting' value 'Orthorhombic' changed to
'orthorhombic' according to
/home/saulius/struct/CIF-dictionaries/cif_core.dic dictionary named
'cif_core.dic' version 2.4.2 from 2011-04-26.

Automatic conversion script
Id: cif_fix_values 1891 2012-01-12 08:04:46Z andrius 

The following automatic conversions were performed:

'_exptl_crystal_density_meas' value 'none' was changed to '?' - the
value is perceived as not measured.

Automatic conversion script
Id: cif_fix_values 3008 2015-01-20 13:52:24Z robertas 
;
_cod_original_sg_symbol_H-M Pmna
_cod_database_code 7210065

loop_
_symmetry_equiv_pos_as_xyz
'x, y, z'
'-x+1/2, -y, z+1/2'
'x, -y, -z'
'-x+1/2, y, -z+1/2'
'-x, -y, -z'
'x-1/2, y, -z-1/2'
'-x, y, z'
'x-1/2, -y, z-1/2'

loop_
_atom_site_label
_atom_site_type_symbol
_atom_site_fract_x
_atom_site_fract_y
_atom_site_fract_z
_atom_site_U_iso_or_equiv
_atom_site_adp_type
_atom_site_occupancy
_atom_site_symmetry_multiplicity
_atom_site_calc_flag
_atom_site_refinement_flags
_atom_site_disorder_assembly
_atom_site_disorder_group
Mo1 Mo 0.35936(3) 0.0000 0.5000 0.0417(3) Uani 1 2 d S . .
Mo2 Mo 0.42970(2) 0.16189(3) 0.38984(3) 0.0335(2) Uani 1 1 d . . .
Mn1 Mn 0.5000 0.0000 0.5000 0.0187(3) Uani 1 4 d S . .
O1 O 0.4282(2) 0.1803(4) 0.2817(3) 0.0516(13) Uani 1 1 d . . .
O2 O 0.5000 0.2143(4) 0.4241(4) 0.0324(12) Uani 1 2 d S . .
O3 O 0.5000 0.0503(4) 0.3777(3) 0.0303(12) Uani 1 2 d S . .
O4 O 0.38380(18) 0.0534(3) 0.3929(3) 0.0399(10) Uani 1 1 d . . .
O5 O 0.3862(2) 0.2422(3) 0.4330(3) 0.0480(11) Uani 1 1 d . . .
O6 O 0.3163(2) 0.0828(4) 0.5396(4) 0.0637(15) Uani 1 1 d . . .
O7 O 0.44060(16) 0.0885(3) 0.5264(2) 0.0276(8) Uani 1 1 d . . .
O8 O 0.5154(5) 0.3147(6) 0.6800(6) 0.059(5) Uani 0.50 1 d P . .
O9 O 0.5999(8) 0.2756(13) 0.8232(12) 0.112(5) Uiso 0.50 1 d PD . 1
O10 O 0.6000(15) 0.329(2) 0.954(2) 0.099(9) Uiso 0.25 1 d PD . 1
O10' O 0.611(2) 0.389(3) 0.895(3) 0.115(14) Uiso 0.25 1 d P . 2
O11 O 0.5246(6) 0.0902(10) 0.8981(9) 0.085(4) Uiso 0.50 1 d P . .
C1 C 0.5000 -0.0165(6) 0.3095(5) 0.0365(19) Uani 1 2 d S . .
H1A H 0.5335 -0.0070 0.2729 0.044 Uiso 0.50 1 calc PR . .
H1B H 0.4665 -0.0070 0.2729 0.044 Uiso 0.50 1 calc PR . .
C2 C 0.5000 0.1174(5) 0.6561(5) 0.0330(17) Uani 1 2 d S . .
C3 C 0.4464(3) 0.1402(4) 0.6053(4) 0.0355(13) Uani 1 1 d . . .
H3A H 0.4135 0.1280 0.6425 0.043 Uiso 1 1 calc R . .
H3B H 0.4465 0.2065 0.5911 0.043 Uiso 1 1 calc R . .
C4 C 0.5000 0.2648(7) 0.7410(7) 0.056(3) Uani 1 2 d S . .
C5 C 0.4819(5) 0.3075(8) 0.8261(7) 0.054(4) Uiso 0.50 1 d PG . .
C6 C 0.4249(4) 0.3254(12) 0.8351(11) 0.092(7) Uiso 0.50 1 d PG . .
C7 C 0.4051(6) 0.3695(16) 0.9086(14) 0.17(2) Uiso 0.50 1 d PG . .
C8 C 0.4423(9) 0.3957(13) 0.9732(10) 0.116(9) Uiso 0.50 1 d PG . .
C9 C 0.4998(8) 0.3779(9) 0.9643(7) 0.096(5) Uiso 1 2 d SG . .
C10 C 0.5190(4) 0.3338(8) 0.8907(8) 0.065(5) Uiso 0.50 1 d PG . .
C11 C 0.5745(13) 0.314(2) 0.8830(17) 0.114(10) Uiso 0.50 1 d PD . 1
C24 C 0.5000 0.1133(13) 0.9496(11) 0.104(5) Uiso 1 2 d SD . .
C14 C 0.2416(8) 0.1787(12) 0.1664(10) 0.087(5) Uiso 0.60 1 d PD A 1
C14' C 0.2995(12) 0.2792(19) 0.2705(19) 0.103(9) Uiso 0.40 1 d PD B 2
C15 C 0.3014(8) 0.0709(14) 0.2311(13) 0.070(5) Uiso 0.50 1 d P C 1
C16 C 0.2943(10) 0.0088(16) 0.1530(16) 0.079(6) Uiso 0.50 1 d P C 1
C17 C 0.3367(13) -0.076(2) 0.159(2) 0.094(8) Uiso 0.40 1 d P C 1
C15' C 0.3090(14) 0.100(2) 0.192(2) 0.072(8) Uiso 0.30 1 d P D 2
C16' C 0.3059(17) 0.042(3) 0.120(3) 0.086(10) Uiso 0.30 1 d P D 2
C17' C 0.3509(16) -0.030(3) 0.130(2) 0.078(9) Uiso 0.30 1 d P D 2
C18 C 0.2817(12) 0.2513(19) 0.137(2) 0.112(10) Uiso 0.40 1 d PD A 1
C18' C 0.3158(15) 0.352(2) 0.206(2) 0.085(10) Uiso 0.30 1 d PD B 2
C19 C 0.2586(19) 0.325(3) 0.077(3) 0.106(13) Uiso 0.30 1 d PD . 1
C19' C 0.3708(16) 0.399(3) 0.228(3) 0.132(17) Uiso 0.30 1 d PD B 2
C20' C 0.4301(19) 0.401(5) 0.201(4) 0.11(2) Uiso 0.20 1 d PD B 2
C20 C 0.223(2) 0.713(4) 0.464(3) 0.087(15) Uiso 0.20 1 d PD . 1
C21 C 0.3264(11) 0.7037(19) 0.3629(18) 0.105(7) Uiso 0.50 1 d PD . 1
C22 C 0.2319(18) 0.619(3) 0.349(3) 0.102(12) Uiso 0.30 1 d PD . 1
C23 C 0.4609(15) 0.161(3) 1.1061(19) 0.148(14) Uiso 0.50 1 d PD . 1
C23' C 0.4376(9) 0.142(3) 1.058(3) 0.139(15) Uiso 0.40 1 d PD . 2
C25 C 0.4454(16) 0.529(2) 0.452(2) 0.116(11) Uiso 0.40 1 d PD . 1
C25' C 0.4744(18) 0.5000 0.5000 0.100(13) Uiso 0.40 2 d SP . 2
C26 C 0.465(2) 0.439(3) 0.412(3) 0.097(17) Uiso 0.20 1 d PD . 1
C27 C 0.5000 0.447(3) 0.332(3) 0.119(13) Uiso 0.50 2 d SPD . 1
N1 N 0.5000 0.1740(5) 0.7351(5) 0.046(2) Uani 1 2 d S . .
H1 H 0.5000 0.1438 0.7844 0.055 Uiso 1 2 calc SR . .
N2 N 0.2500 0.1312(13) 0.2500 0.074(5) Uiso 0.60 2 d SPD . 1
N2' N 0.2500 0.219(2) 0.2500 0.096(10) Uiso 0.40 2 d SPD . 2
N3 N 0.2665(16) 0.690(4) 0.395(4) 0.12(2) Uiso 0.15 1 d PD . .
N4 N 0.5000 0.1386(10) 1.0366(9) 0.092(4) Uiso 1 2 d SD . .

loop_
_atom_site_aniso_label
_atom_site_aniso_U_11
_atom_site_aniso_U_22
_atom_site_aniso_U_33
_atom_site_aniso_U_23
_atom_site_aniso_U_13
_atom_site_aniso_U_12
Mo1 0.0213(4) 0.0458(5) 0.0580(6) 0.0051(4) 0.000 0.000
Mo2 0.0365(4) 0.0327(3) 0.0313(3) 0.0029(2) -0.00878(19) 0.00451(19)
Mn1 0.0185(7) 0.0229(7) 0.0147(7) -0.0009(5) 0.000 0.000
O1 0.067(4) 0.051(3) 0.036(3) 0.008(2) -0.013(2) 0.002(2)
O2 0.040(3) 0.031(3) 0.027(3) -0.001(2) 0.000 0.000
O3 0.035(3) 0.030(3) 0.026(3) -0.006(2) 0.000 0.000
O4 0.035(2) 0.042(2) 0.043(2) 0.0004(19) -0.0134(18) -0.0006(18)
O5 0.045(3) 0.045(2) 0.055(3) 0.000(2) -0.005(2) 0.013(2)
O6 0.035(3) 0.058(3) 0.098(4) 0.004(3) 0.016(3) 0.015(2)
O7 0.0281(19) 0.0319(19) 0.0229(18) -0.0013(15) 0.0005(14) -0.0003(16)
O8 0.100(16) 0.038(4) 0.039(5) -0.005(4) 0.010(5) -0.004(5)
C1 0.049(5) 0.036(4) 0.024(4) -0.008(3) 0.000 0.000
C2 0.045(5) 0.031(4) 0.023(4) -0.006(3) 0.000 0.000
C3 0.041(3) 0.036(3) 0.030(3) -0.007(2) 0.009(2) 0.006(3)
C4 0.098(9) 0.033(5) 0.038(5) -0.010(4) 0.000 0.000
N1 0.083(6) 0.035(4) 0.020(4) -0.004(3) 0.000 0.000

loop_
_atom_type_symbol
_atom_type_description
_atom_type_scat_dispersion_real
_atom_type_scat_dispersion_imag
_atom_type_scat_source
Mo Mo -1.6832 0.6857 'International Tables Vol C Tables 4.2.6.8 and 6.1.1.4'
Mn Mn 0.3368 0.7283 'International Tables Vol C Tables 4.2.6.8 and 6.1.1.4'
O O 0.0106 0.0060 'International Tables Vol C Tables 4.2.6.8 and 6.1.1.4'
C C 0.0033 0.0016 'International Tables Vol C Tables 4.2.6.8 and 6.1.1.4'
N N 0.0061 0.0033 'International Tables Vol C Tables 4.2.6.8 and 6.1.1.4'
H H 0.0000 0.0000 'International Tables Vol C Tables 4.2.6.8 and 6.1.1.4'

loop_
_geom_angle_atom_site_label_1
_geom_angle_atom_site_label_2
_geom_angle_atom_site_label_3
_geom_angle
_geom_angle_site_symmetry_1
_geom_angle_site_symmetry_3
O6 Mo1 O6 105.6(4) . 3_556
O6 Mo1 O4 99.2(2) . 3_556
O6 Mo1 O4 102.0(2) 3_556 3_556
O6 Mo1 O4 102.0(2) . .
O6 Mo1 O4 99.2(2) 3_556 .
O4 Mo1 O4 144.7(2) 3_556 .
O6 Mo1 O7 92.6(2) . .
O6 Mo1 O7 161.0(2) 3_556 .
O4 Mo1 O7 79.80(16) 3_556 .
O4 Mo1 O7 71.32(15) . .
O6 Mo1 O7 161.0(2) . 3_556
O6 Mo1 O7 92.6(2) 3_556 3_556
O4 Mo1 O7 71.32(15) 3_556 3_556
O4 Mo1 O7 79.80(16) . 3_556
O7 Mo1 O7 69.88(18) . 3_556
O1 Mo2 O5 105.4(2) . .
O1 Mo2 O2 103.2(2) . .
O5 Mo2 O2 98.7(2) . .
O1 Mo2 O4 98.2(2) . .
O5 Mo2 O4 102.1(2) . .
O2 Mo2 O4 144.9(2) . .
O1 Mo2 O3 92.6(2) . .
O5 Mo2 O3 161.0(2) . .
O2 Mo2 O3 70.90(17) . .
O4 Mo2 O3 80.70(17) . .
O1 Mo2 O7 161.6(2) . .
O5 Mo2 O7 91.51(19) . .
O2 Mo2 O7 80.68(19) . .
O4 Mo2 O7 70.83(15) . .
O3 Mo2 O7 71.44(16) . .
O7 Mn1 O7 180.0(2) 7_655 3_556
O7 Mn1 O7 92.6(2) 7_655 .
O7 Mn1 O7 87.4(2) 3_556 .
O7 Mn1 O7 87.4(2) 7_655 5_656
O7 Mn1 O7 92.6(2) 3_556 5_656
O7 Mn1 O7 180.0(2) . 5_656
O7 Mn1 O3 87.54(15) 7_655 .
O7 Mn1 O3 92.46(15) 3_556 .
O7 Mn1 O3 87.54(15) . .
O7 Mn1 O3 92.46(15) 5_656 .
O7 Mn1 O3 92.46(15) 7_655 5_656
O7 Mn1 O3 87.54(15) 3_556 5_656
O7 Mn1 O3 92.46(15) . 5_656
O7 Mn1 O3 87.54(15) 5_656 5_656
O3 Mn1 O3 180.000(1) . 5_656
Mo2 O2 Mo2 122.0(3) . 7_655
C1 O3 Mn1 116.2(5) . .
C1 O3 Mo2 122.0(3) . 7_655
Mn1 O3 Mo2 100.13(17) . 7_655
C1 O3 Mo2 122.0(3) . .
Mn1 O3 Mo2 100.13(17) . .
Mo2 O3 Mo2 91.34(19) 7_655 .
Mo1 O4 Mo2 121.8(2) . .
C3 O7 Mn1 116.8(3) . .
C3 O7 Mo1 120.7(3) . .
Mn1 O7 Mo1 101.37(16) . .
C3 O7 Mo2 121.8(3) . .
Mn1 O7 Mo2 100.89(15) . .
Mo1 O7 Mo2 90.11(13) . .
O8 O8 C4 72.8(6) 7_655 .
C6 O9 C11 38(2) 7_655 .
C6 O9 C7 44.1(11) 7_655 7_655
C11 O9 C7 29.4(17) . 7_655
C7 O10 C11 53(3) 7_655 .
C7 O10 C8 68(2) 7_655 7_655
C11 O10 C8 88(3) . 7_655
C7 O10' C6 61(5) 7_655 7_655
C7 O10' C8 39(4) 7_655 7_655
C6 O10' C8 93(3) 7_655 7_655
C24 O11 O11 55.9(9) . 7_655
O3 C1 C2 112.8(7) . 5_656
O3 C1 H1A 109.0 . .
C2 C1 H1A 109.0 5_656 .
O3 C1 H1B 109.0 . .
C2 C1 H1B 109.0 5_656 .
H1A C1 H1B 107.8 . .
N1 C2 C3 107.7(4) . .
N1 C2 C3 107.7(4) . 7_655
C3 C2 C3 112.5(7) . 7_655
N1 C2 C1 104.1(6) . 5_656
C3 C2 C1 112.2(4) . 5_656
C3 C2 C1 112.2(4) 7_655 5_656
O7 C3 C2 113.6(5) . .
O7 C3 H3A 108.8 . .
C2 C3 H3A 108.8 . .
O7 C3 H3B 108.8 . .
C2 C3 H3B 108.8 . .
H3A C3 H3B 107.7 . .
O8 C4 O8 34.3(12) 7_655 .
O8 C4 N1 122.1(9) 7_655 .
O8 C4 N1 122.1(9) . .
O8 C4 C5 120.0(9) 7_655 7_655
O8 C4 C5 109.4(8) . 7_655
N1 C4 C5 117.9(9) . 7_655
O8 C4 C5 109.4(8) 7_655 .
O8 C4 C5 120.0(9) . .
N1 C4 C5 117.9(9) . .
C5 C4 C5 33.0(9) 7_655 .
C5 C5 C10 91.2(10) 7_655 7_655
C5 C5 C6 167.8(6) 7_655 .
C10 C5 C6 79.6(11) 7_655 .
C5 C5 C10 50.4(5) 7_655 .
C10 C5 C10 40.8(11) 7_655 .
C6 C5 C10 120.0 . .
C5 C5 C4 73.5(4) 7_655 .
C10 C5 C4 164.0(14) 7_655 .
C6 C5 C4 116.2(8) . .
C10 C5 C4 123.7(8) . .
C5 C5 C11 146.6(10) 7_655 7_655
C10 C5 C11 56.8(12) 7_655 7_655
C6 C5 C11 28.2(12) . 7_655
C10 C5 C11 97.1(11) . 7_655
C4 C5 C11 137.3(13) . 7_655
C11 C6 O9 92(3) 7_655 7_655
C11 C6 C7 46(3) 7_655 .
O9 C6 C7 107.4(18) 7_655 .
C11 C6 C5 92(3) 7_655 .
O9 C6 C5 116.4(18) 7_655 .
C7 C6 C5 120.0 . .
C11 C6 O10' 64(3) 7_655 7_655
O9 C6 O10' 103(2) 7_655 7_655
C7 C6 O10' 19(2) . 7_655
C5 C6 O10' 134.7(19) . 7_655
C11 C6 C10 58(2) 7_655 7_655
O9 C6 C10 133.1(18) 7_655 7_655
C7 C6 C10 78.9(4) . 7_655
C5 C6 C10 41.3(4) . 7_655
O10' C6 C10 95.2(19) 7_655 7_655
O10' C7 O10 123(6) 7_655 7_655
O10' C7 C11 129(6) 7_655 7_655
O10 C7 C11 81(3) 7_655 7_655
O10' C7 C6 100(5) 7_655 .
O10 C7 C6 111(2) 7_655 .
C11 C7 C6 32.6(19) 7_655 .
O10' C7 C8 128(6) 7_655 .
O10 C7 C8 74(3) 7_655 .
C11 C7 C8 101.2(18) 7_655 .
C6 C7 C8 120.0 . .
O10' C7 C10 143(6) 7_655 7_655
O10 C7 C10 93(2) 7_655 7_655
C11 C7 C10 43.7(19) 7_655 7_655
C6 C7 C10 55.35(16) . 7_655
C8 C7 C10 64.77(16) . 7_655
O10' C7 O9 94(5) 7_655 7_655
O10 C7 O9 93(3) 7_655 7_655
C11 C7 O9 36.3(18) 7_655 7_655
C6 C7 O9 28.5(8) . 7_655
C8 C7 O9 137.5(8) . 7_655
C10 C7 O9 76.3(7) 7_655 7_655
C9 C8 C7 120.1 . .
C9 C8 O10 122.6(16) . 7_655
C7 C8 O10 38.2(16) . 7_655
C9 C8 O10' 129.0(15) . 7_655
C7 C8 O10' 13.5(17) . 7_655
O10 C8 O10' 46(2) 7_655 7_655
C9 C8 C10 48.8(6) . 7_655
C7 C8 C10 71.4(6) . 7_655
O10 C8 C10 82.6(15) 7_655 7_655
O10' C8 C10 81.7(16) 7_655 7_655
C9 C8 C11 91.0(10) . 7_655
C7 C8 C11 32.4(11) . 7_655
O10 C8 C11 42.5(15) 7_655 7_655
O10' C8 C11 45.4(18) 7_655 7_655
C10 C8 C11 43.1(9) 7_655 7_655
C10 C9 C8 81.3(8) 7_655 .
C10 C9 C10 38.3(8) 7_655 .
C8 C9 C10 119.4 . .
C10 C9 C8 119.0(11) 7_655 7_655
C8 C9 C8 155.8(4) . 7_655
C10 C9 C8 81.0(3) . 7_655
C10 C10 C5 88.8(12) 7_655 7_655
C10 C10 C11 166.6(15) 7_655 .
C5 C10 C11 82.0(15) 7_655 .
C10 C10 C9 70.7 7_655 .
C5 C10 C9 157.9(11) 7_655 .
C11 C10 C9 119.5(14) . .
C10 C10 C5 50.4 7_655 .
C5 C10 C5 38.5(12) 7_655 .
C11 C10 C5 119.9(14) . .
C9 C10 C5 120.5 . .
C10 C10 C6 146.9(4) 7_655 7_655
C5 C10 C6 59.0(8) 7_655 7_655
C11 C10 C6 28.5(16) . 7_655
C9 C10 C6 139.2(3) . 7_655
C5 C10 C6 97.2(4) . 7_655
C10 C10 C8 120.5(11) 7_655 7_655
C5 C10 C8 147.6(14) 7_655 7_655
C11 C10 C8 71.0(13) . 7_655
C9 C10 C8 50.1(11) . 7_655
C5 C10 C8 165.2(8) . 7_655
C6 C10 C8 89.6(12) 7_655 7_655
C10 C10 C7 162.0(2) 7_655 7_655
C5 C10 C7 104.7(12) 7_655 7_655
C11 C10 C7 31.4(15) . 7_655
C9 C10 C7 93.9(2) . 7_655
C5 C10 C7 141.86(14) . 7_655
C6 C10 C7 45.8(5) 7_655 7_655
C8 C10 C7 43.8(9) 7_655 7_655
C6 C11 C7 101(4) 7_655 7_655
C6 C11 O9 50(2) 7_655 .
C7 C11 O9 114(3) 7_655 .
C6 C11 O10 142(4) 7_655 .
C7 C11 O10 46(3) 7_655 .
O9 C11 O10 119(3) . .
C6 C11 C10 93(3) 7_655 .
C7 C11 C10 105(3) 7_655 .
O9 C11 C10 130(2) . .
O10 C11 C10 111(3) . .
C6 C11 C5 60(2) 7_655 7_655
C7 C11 C5 131(3) 7_655 7_655
O9 C11 C5 88.5(18) . 7_655
O10 C11 C5 152(3) . 7_655
C10 C11 C5 41.2(9) . 7_655
C6 C11 C8 126(4) 7_655 7_655
C7 C11 C8 46.5(16) 7_655 7_655
O9 C11 C8 161(3) . 7_655
O10 C11 C8 50(2) . 7_655
C10 C11 C8 65.9(13) . 7_655
C5 C11 C8 105.3(19) 7_655 7_655
O11 C24 O11 68.2(19) 7_655 .
O11 C24 N4 145.2(10) 7_655 .
O11 C24 N4 145.2(10) . .
N2 C14 C18 120.8(19) . .
C18' C14' N2' 118(2) . .
C16 C15 N2 113.8(16) . .
C15 C16 C17 110(2) . .
C15' C16' C17' 107(3) . .
C14 C18 C19 117(3) . .
C14' C18' C19' 113(3) . .
C18 C19 C20 105(3) . 2_564
C20' C19' C18' 141(5) . .
N3 C20 C19 115(4) . 2_565
N4 C23 C23 50.3(17) . 7_655
C26 C25 C25 86(3) . 3_566
C27 C26 C25 116(4) . .
C27 C26 C26 56(2) . 7_655
C25 C26 C26 108(3) . 7_655
C26 C27 C26 68(5) 7_655 .
C4 N1 C2 127.8(8) . .
C4 N1 H1 116.1 . .
C2 N1 H1 116.1 . .
C14 N2 C14 124.3(19) 4 .
C14 N2 C15 109.0(10) 4 .
C14 N2 C15 102.1(11) . .
C14 N2 C15 102.1(11) 4 4
C14 N2 C15 109.0(11) . 4
C15 N2 C15 110(2) . 4
C14' N2' C14' 109(3) . 4
C22 N3 C21 117(3) . .
C22 N3 C20 96(3) . .
C21 N3 C20 147(4) . .
C24 N4 C23 140.3(17) . 7_655
C24 N4 C23 140.3(17) . .
C23 N4 C23 79(3) 7_655 .
C24 N4 C23' 102(2) . 7_655
C23 N4 C23' 38(2) 7_655 7_655
C23 N4 C23' 117(3) . 7_655
C24 N4 C23' 102(2) . .
C23 N4 C23' 117(3) 7_655 .
C23 N4 C23' 38(2) . .
C23' N4 C23' 155(4) 7_655 .

loop_
_geom_bond_atom_site_label_1
_geom_bond_atom_site_label_2
_geom_bond_distance
_geom_bond_site_symmetry_2
Mo1 O6 1.699(5) .
Mo1 O6 1.699(5) 3_556
Mo1 O4 1.922(4) 3_556
Mo1 O4 1.922(4) .
Mo1 O7 2.364(4) .
Mo1 O7 2.364(4) 3_556
Mo2 O1 1.696(5) .
Mo2 O5 1.700(5) .
Mo2 O2 1.917(3) .
Mo2 O4 1.924(4) .
Mo2 O3 2.344(4) .
Mo2 O7 2.383(4) .
Mn1 O7 1.959(4) 7_655
Mn1 O7 1.959(4) 3_556
Mn1 O7 1.959(4) .
Mn1 O7 1.959(4) 5_656
Mn1 O3 2.029(5) .
Mn1 O3 2.029(5) 5_656
O2 Mo2 1.917(3) 7_655
O3 C1 1.436(9) .
O3 Mo2 2.344(4) 7_655
O7 C3 1.441(7) .
O8 O8 0.74(3) 7_655
O8 C4 1.247(13) .
O9 C6 0.95(3) 7_655
O9 C11 1.24(2) .
O9 C7 1.91(3) 7_655
O10 C7 0.93(5) 7_655
O10 C11 1.27(3) .
O10 C8 1.44(4) 7_655
O10' C7 0.52(6) 7_655
O10' C6 1.57(5) 7_655
O10' C8 1.75(5) 7_655
O11 C24 1.045(16) .
O11 O11 1.17(3) 7_655
C1 C2 1.564(11) 5_656
C1 H1A 0.9900 .
C1 H1B 0.9900 .
C2 N1 1.475(10) .
C2 C3 1.537(8) .
C2 C3 1.537(8) 7_655
C2 C1 1.564(11) 5_656
C3 H3A 0.9900 .
C3 H3B 0.9900 .
C4 O8 1.247(13) 7_655
C4 N1 1.326(12) .
C4 C5 1.521(13) 7_655
C4 C5 1.521(13) .
C5 C5 0.86(2) 7_655
C5 C10 1.0709 7_655
C5 C6 1.3900 .
C5 C10 1.3900 .
C5 C11 1.61(3) 7_655
C6 C11 0.76(3) 7_655
C6 O9 0.95(2) 7_655
C6 C7 1.3900 .
C6 O10' 1.57(5) 7_655
C6 C10 1.595(18) 7_655
C7 O10' 0.52(6) 7_655
C7 O10 0.93(4) 7_655
C7 C11 1.03(4) 7_655
C7 C8 1.3900 .
C7 C10 1.90(2) 7_655
C7 O9 1.91(3) 7_655
C8 C9 1.4038 .
C8 O10 1.44(4) 7_655
C8 O10' 1.75(5) 7_655
C8 C10 1.816(11) 7_655
C8 C11 1.88(3) 7_655
C9 C10 1.383(7) 7_655
C9 C10 1.3853 .
C9 C8 1.41(4) 7_655
C10 C10 0.91(2) 7_655
C10 C5 1.071(8) 7_655
C10 C11 1.36(3) .
C10 C6 1.595(17) 7_655
C10 C8 1.82(2) 7_655
C10 C7 1.90(3) 7_655
C11 C6 0.76(4) 7_655
C11 C7 1.03(4) 7_655
C11 C5 1.61(3) 7_655
C11 C8 1.88(3) 7_655
C24 O11 1.045(16) 7_655
C24 N4 1.396(15) .
C14 N2 1.481(15) .
C14 C18 1.499(18) .
C14' C18' 1.504(19) .
C14' N2' 1.504(18) .
C15 C16 1.52(3) .
C15 N2 1.54(2) .
C16 C17 1.60(4) .
C15' C16' 1.40(5) .
C16' C17' 1.51(5) .
C18 C19 1.525(19) .
C18' C19' 1.518(19) .
C19 C20 1.90(7) 2_564
C19' C20' 1.47(2) .
C20 N3 1.53(2) .
C20 C19 1.90(7) 2_565
C21 N3 1.523(19) .
C22 N3 1.50(2) .
C23 N4 1.460(18) .
C23 C23 1.87(7) 7_655
C23' N4 1.523(19) .
C25 C26 1.53(2) .
C25 C25 1.70(8) 3_566
C25' C25' 1.22(9) 5_666
C26 C27 1.49(2) .
C26 C26 1.67(11) 7_655
C27 C26 1.49(2) 7_655
N1 H1 0.8800 .
N2 C14 1.481(15) 4
N2 C15 1.54(2) 4
N2' C14' 1.504(18) 4
N4 C23 1.460(18) 7_655
N4 C23' 1.523(19) 7_655
